data_4030516
loop_
_publ_author_name
'Harrison, W. T. A.'
'Stucky, G. D.'
'Cheetham, A. K.'

_publ_section_title
;
 The syntheses and crystal structures of the two trivalent metal
 selenites: InHSe2O6 and Cr2(SeO3)3.3H2O
;
_journal_name_full 'European Journal of Solid State and Inorganic Chemistry'
_journal_page_first 347
_journal_page_last 356
_journal_volume 30
_journal_year 1993
_chemical_formula_sum 'Cr2 H6 O12 Se3'
_chemical_formula_weight 538.9
_space_group_IT_number 161
_symmetry_cell_setting rhombohedral
_symmetry_Int_Tables_number 161
_symmetry_space_group_name_Hall 'P 3* -2n'
_symmetry_space_group_name_H-M 'R 3 c :R'
_cell_angle_alpha 65.70(1)
_cell_angle_beta 65.70(1)
_cell_angle_gamma 65.70(1)
_cell_formula_units_Z 2
_cell_length_a 8.540(4)
_cell_length_b 8.540(4)
_cell_length_c 8.540(4)
_cell_volume 494.9(4)
_diffrn_ambient_temperature 298
_diffrn_radiation_probe x-ray
_diffrn_radiation_type MoK\a
_diffrn_radiation_wavelength 0.71073
_exptl_absorpt_coefficient_mu 13.1
_exptl_crystal_density_diffrn 3.58
_refine_ls_number_parameters 33
_refine_ls_number_reflns 373
_refine_ls_R_factor_gt 0.0424
_refine_ls_wR_factor_gt 0.0486
_cod_data_source_file EJSSIC-1993-30-347-356-2.cif
_cod_data_source_block selenite-2
_cod_original_cell_volume 494.9(9)
_cod_original_sg_symbol_H-M 'R 3 c r'
_cod_original_formula_sum 'H6 Cr2 O12 Se3'
_cod_database_code 4030516

loop_
_symmetry_equiv_pos_site_id
_symmetry_equiv_pos_as_xyz
1 x,y,z
2 z,x,y
3 y,z,x
4 1/2+y,1/2+x,1/2+z
5 1/2+z,1/2+y,1/2+x
6 1/2+x,1/2+z,1/2+y

loop_
_atom_site_label
_atom_site_type_symbol
_atom_site_thermal_displace_type
_atom_site_fract_x
_atom_site_fract_y
_atom_site_fract_z
_atom_site_occupancy
_atom_site_U_iso_or_equiv
Se Se Uiso 0.9233(3) 0.5429(3) 0.0004(3) 1.000 0.0086
Cr1 Cr Uiso 0.2046(2) 0.2046(2) 0.2046(2) 1.000 0.0036
Cr2 Cr Uiso 0.4399(3) 0.4399(3) 0.4399(3) 1.000 0.0185
O1 O Uiso 0.8480(10) 0.5950(10) 0.502(2) 1.000 0.014(2)
O2 O Uiso 0.1970(10) 0.5430(10) 0.4250(10) 1.000 0.019(2)
O3 O Uiso 0.4090(10) 0.3060(10) 0.0620(10) 1.000 0.013(2)
O4 O Uiso 0.458(2) 0.695(2) 0.359(2) 1.000 0.026(3)

loop_
_atom_type_symbol
_atom_type_description
_atom_type_scat_dispersion_real
_atom_type_scat_dispersion_imag
_atom_type_scat_source
Cr Cr 0.3209 0.6236 ' International Tables Vol C Tables 4.2.6.8 and 6.1.1.4'
O O 0.0106 0.0060 ' International Tables Vol C Tables 4.2.6.8 and 6.1.1.4'
Se Se -0.0929 2.2259 ' International Tables Vol C Tables 4.2.6.8 and 6.1.1.4'

loop_
_geom_angle_atom_site_label_1
_geom_angle_atom_site_label_2
_geom_angle_atom_site_label_3
_geom_angle
_geom_angle_site_symmetry_1
_geom_angle_site_symmetry_3
_geom_angle_publ_flag
O1 Se O2 100.4(5) 4_544 4_554 yes
O1 Se O3 93.2(6) 4_544 6_554 yes
O2 Se O3 98.9(4) 4_554 6_554 yes
O3 Cr1 O3 92.7(4) . 2_555 yes
O3 Cr1 O3 92.7(4) . 3_555 yes
O1 Cr1 O3 88.9(4) 4_444 . yes
O1 Cr1 O3 178.4(4) 5_444 . yes
O1 Cr1 O3 86.8(4) 6_444 . yes
O3 Cr1 O3 92.7(3) 2_555 3_555 yes
O1 Cr1 O3 86.8(4) 4_444 2_555 yes
O1 Cr1 O3 88.9(4) 5_444 2_555 yes
O1 Cr1 O3 178.4(4) 6_444 2_555 yes
O1 Cr1 O3 178.4(5) 4_444 3_555 yes
O1 Cr1 O3 86.8(4) 5_444 3_555 yes
O1 Cr1 O3 88.9(4) 6_444 3_555 yes
O1 Cr1 O1 91.6(5) 4_444 5_444 yes
O1 Cr1 O1 91.6(4) 4_444 6_444 yes
O1 Cr1 O1 91.6(4) 5_444 6_444 yes
O2 Cr2 O4 88.6(6) . . yes
O2 Cr2 O2 94.1(4) . 2_555 yes
O2 Cr2 O4 91.9(6) . 2_555 yes
O2 Cr2 O2 94.1(4) . 3_555 yes
O2 Cr2 O4 173.2(5) . 3_555 yes
O2 Cr2 O4 173.2(5) 2_555 . yes
O4 Cr2 O4 85.1(6) . 2_555 yes
O2 Cr2 O4 91.9(5) 3_555 . yes
O4 Cr2 O4 85.1(7) . 3_555 yes
O2 Cr2 O4 88.6(5) 2_555 2_555 yes
O2 Cr2 O2 94.1(3) 2_555 3_555 yes
O2 Cr2 O4 91.9(6) 2_555 3_555 yes
O2 Cr2 O4 173.2(6) 3_555 2_555 yes
O4 Cr2 O4 85.1(7) 2_555 3_555 yes
O2 Cr2 O4 88.6(5) 3_555 3_555 yes
Se O1 Cr1 124.0(8) 4_545 4_555 yes
Se O2 Cr2 125.3(5) 4_445 . yes
Se O3 Cr1 128.2(5) 6_454 . yes

loop_
_geom_bond_atom_site_label_1
_geom_bond_atom_site_label_2
_geom_bond_distance
_geom_bond_site_symmetry_2
_geom_bond_publ_flag
Se O1 1.706(10) 4_544 yes
Se O2 1.749(10) 4_554 yes
Se O3 1.651(8) 6_554 yes
Cr1 O3 1.977(9) . yes
Cr1 O3 1.977(8) 2_555 yes
Cr1 O3 1.977(9) 3_555 yes
Cr1 O1 2.004(13) 4_444 yes
Cr1 O1 2.004(15) 5_444 yes
Cr1 O1 2.004(15) 6_444 yes
Cr2 O2 1.928(10) . yes
Cr2 O4 2.049(17) . yes
Cr2 O2 1.928(9) 2_555 yes
Cr2 O4 2.049(15) 2_555 yes
Cr2 O2 1.928(8) 3_555 yes
Cr2 O4 2.05(2) 3_555 yes

loop_
_geom_torsion_atom_site_label_1
_geom_torsion_atom_site_label_2
_geom_torsion_atom_site_label_3
_geom_torsion_atom_site_label_4
_geom_torsion
_geom_torsion_site_symmetry_4
_geom_torsion_publ_flag
O4 Cr2 O2 Se -171.3(6) 4_445 no
